data_4133237
loop_
_publ_author_name
'R\"osel, S\"oren'
'Becker, Jonathan'
'Allen, Wesley D.'
'Schreiner, Peter R.'

_publ_section_title
;
 Probing the Delicate Balance between Pauli Repulsion and London
 Dispersion with Triphenylmethyl Derivatives.
;
_journal_issue 43
_journal_name_full 'Journal of the American Chemical Society'
_journal_page_first 14421
_journal_page_last 14432
_journal_paper_doi 10.1021/jacs.8b09145
_journal_volume 140
_journal_year 2018
_chemical_formula_sum 'C39 H51 Cl9'
_chemical_formula_weight 838.84
_space_group_crystal_system monoclinic
_space_group_IT_number 14
_space_group_name_Hall '-P 2ybc'
_space_group_name_H-M_alt 'P 1 21/c 1'
_atom_sites_solution_hydrogens geom
_atom_sites_solution_primary direct
_atom_sites_solution_secondary difmap
_audit_creation_method SHELXL-2016/6
_cell_angle_alpha 90
_cell_angle_beta 118.01(2)
_cell_angle_gamma 90
_cell_formula_units_Z 4
_cell_length_a 10.593(2)
_cell_length_b 19.456(4)
_cell_length_c 21.861(6)
_cell_measurement_reflns_used 6360
_cell_measurement_temperature 150(2)
_cell_measurement_theta_max 19.8
_cell_measurement_theta_min 1.0
_cell_volume 3977.7(17)
_computing_cell_refinement
; 
 Denzo/Scalepack (HKL Research, Inc., 1997) 
;
_computing_data_collection 'Bruker AXS Collect (2009)'
_computing_data_reduction
; 
 Denzo/Scalepack (HKL Research, Inc., 1997) 
;
_computing_structure_refinement 'SHELXL-2016/6 (Sheldrick, 2016)'
_computing_structure_solution 'SHELXT-2015 (Sheldrick, 2015)'
_diffrn_ambient_temperature 150(2)
_diffrn_measured_fraction_theta_full 0.916
_diffrn_measured_fraction_theta_max 0.916
_diffrn_measurement_device_type 'Bruker Nonius KappaCCD'
_diffrn_measurement_method '\f and \w scans'
_diffrn_radiation_type MoK\a
_diffrn_radiation_wavelength 0.71073
_diffrn_reflns_av_R_equivalents 0.2504
_diffrn_reflns_av_unetI/netI 0.2476
_diffrn_reflns_Laue_measured_fraction_full 0.916
_diffrn_reflns_Laue_measured_fraction_max 0.916
_diffrn_reflns_limit_h_max 11
_diffrn_reflns_limit_h_min -12
_diffrn_reflns_limit_k_max 23
_diffrn_reflns_limit_k_min -23
_diffrn_reflns_limit_l_max 25
_diffrn_reflns_limit_l_min -25
_diffrn_reflns_number 23119
_diffrn_reflns_point_group_measured_fraction_full 0.916
_diffrn_reflns_point_group_measured_fraction_max 0.916
_diffrn_reflns_theta_full 25.117
_diffrn_reflns_theta_max 25.117
_diffrn_reflns_theta_min 2.110
_diffrn_source 'Bruker Nonius FR591 rotating anode'
_exptl_absorpt_coefficient_mu 0.662
_exptl_absorpt_correction_T_max 0.96272
_exptl_absorpt_correction_T_min 0.66192
_exptl_absorpt_correction_type multi-scan
_exptl_absorpt_process_details 'Platon MULABS'
_exptl_crystal_colour colourless
_exptl_crystal_density_diffrn 1.401
_exptl_crystal_density_method 'not measured'
_exptl_crystal_description block
_exptl_crystal_F_000 1752
_exptl_crystal_size_max 0.280
_exptl_crystal_size_mid 0.180
_exptl_crystal_size_min 0.120
_refine_diff_density_max 0.318
_refine_diff_density_min -0.302
_refine_diff_density_rms 0.065
_refine_ls_extinction_coef 0.00131(18)
_refine_ls_extinction_expression Fc^*^=kFc[1+0.001xFc^2^\l^3^/sin(2\q)]^-1/4^
_refine_ls_extinction_method 'SHELXL-2016/6 (Sheldrick 2016)'
_refine_ls_goodness_of_fit_ref 0.823
_refine_ls_hydrogen_treatment constr
_refine_ls_matrix_type full
_refine_ls_number_parameters 471
_refine_ls_number_reflns 6505
_refine_ls_number_restraints 546
_refine_ls_restrained_S_all 0.809
_refine_ls_R_factor_all 0.2120
_refine_ls_R_factor_gt 0.0635
_refine_ls_shift/su_max 0.000
_refine_ls_shift/su_mean 0.000
_refine_ls_structure_factor_coef Fsqd
_refine_ls_weighting_details 'w=1/[\s^2^(Fo^2^)+(0.0280P)^2^] where P=(Fo^2^+2Fc^2^)/3'
_refine_ls_weighting_scheme calc
_refine_ls_wR_factor_gt 0.1124
_refine_ls_wR_factor_ref 0.1508
_reflns_Friedel_coverage 0.000
_reflns_number_gt 2270
_reflns_number_total 6505
_reflns_threshold_expression 'I > 2\s(I)'
_cod_data_source_file schreiner14001.cif
_cod_data_source_block schreiner14001
_cod_original_sg_symbol_H-M 'P 21/c'
_cod_database_code 4133237
_shelx_shelxl_version_number 2016/6
_shelx_space_group_comment
; 
The symmetry employed for this shelxl refinement is uniquely defined 
by the following loop, which should always be used as a source of 
symmetry information in preference to the above space-group names. 
They are only intended as comments. 
;
_shelx_estimated_absorpt_t_min 0.836
_shelx_estimated_absorpt_t_max 0.925

loop_
_space_group_symop_operation_xyz
'x, y, z'
'-x, y+1/2, -z+1/2'
'-x, -y, -z'
'x, -y-1/2, z-1/2'

loop_
_atom_site_label
_atom_site_type_symbol
_atom_site_fract_x
_atom_site_fract_y
_atom_site_fract_z
_atom_site_U_iso_or_equiv
_atom_site_adp_type
_atom_site_occupancy
_atom_site_site_symmetry_order
_atom_site_calc_flag
_atom_site_refinement_flags_posn
_atom_site_refinement_flags_adp
_atom_site_refinement_flags_occupancy
_atom_site_disorder_assembly
_atom_site_disorder_group
Cl1 Cl 0.25975(17) 0.29785(9) 0.06021(8) 0.0645(5) Uani 1 1 d D . . . .
Cl2 Cl 0.40809(19) 0.31714(9) 0.20807(8) 0.0677(5) Uani 1 1 d D . . . .
Cl3 Cl 0.44528(17) 0.41467(8) 0.11898(8) 0.0613(5) Uani 1 1 d D . . . .
Cl4 Cl 0.08168(18) 0.20838(8) 0.12708(9) 0.0734(6) Uani 1 1 d . . . . .
Cl5 Cl -0.09134(18) 0.08890(8) 0.06951(8) 0.0701(5) Uani 1 1 d . . . . .
Cl6 Cl 0.05713(17) 0.10865(8) 0.21738(8) 0.0659(5) Uani 1 1 d . . . . .
C1 C 0.6638(6) 0.2661(3) 0.0688(3) 0.0401(14) Uani 1 1 d . . . . .
C2 C 0.7574(6) 0.2954(3) 0.1319(3) 0.0402(14) Uani 1 1 d . . . . .
H2 H 0.804844 0.336970 0.132182 0.048 Uiso 1 1 calc R U . . .
C3 C 0.7844(5) 0.2654(3) 0.1958(3) 0.0379(13) Uani 1 1 d . . . . .
C4 C 0.7160(6) 0.2042(3) 0.1939(3) 0.0389(14) Uani 1 1 d . . . . .
H4 H 0.732623 0.183116 0.236220 0.047 Uiso 1 1 calc R U . . .
C5 C 0.6234(5) 0.1726(3) 0.1315(3) 0.0345(13) Uani 1 1 d . . . . .
C6 C 0.6005(5) 0.2036(3) 0.0706(3) 0.0354(13) Uani 1 1 d . . . . .
H6 H 0.539282 0.181593 0.028014 0.042 Uiso 1 1 calc R U . . .
C7 C 0.6285(6) 0.2980(3) -0.0003(3) 0.0396(14) Uani 1 1 d . . . . .
C8 C 0.7116(6) 0.3642(3) 0.0048(3) 0.0508(16) Uani 1 1 d . . . . .
H8A H 0.694226 0.398109 0.033825 0.061 Uiso 1 1 calc R U . . .
H8AB H 0.815340 0.354080 0.027466 0.061 Uiso 1 1 calc R U . . .
C9 C 0.6662(6) 0.3949(3) -0.0668(3) 0.0497(15) Uani 1 1 d . . . . .
H9 H 0.722684 0.437626 -0.062069 0.060 Uiso 1 1 calc R U . . .
C10 C 0.6929(6) 0.3433(3) -0.1112(3) 0.0580(17) Uani 1 1 d . . . . .
H10A H 0.795821 0.331539 -0.089207 0.070 Uiso 1 1 calc R U . . .
H10B H 0.665973 0.363561 -0.157234 0.070 Uiso 1 1 calc R U . . .
C11 C 0.6060(6) 0.2787(3) -0.1199(3) 0.0500(16) Uani 1 1 d . . . . .
H11 H 0.624254 0.245121 -0.149455 0.060 Uiso 1 1 calc R U . . .
C12 C 0.6536(6) 0.2473(3) -0.0477(3) 0.0464(15) Uani 1 1 d . . . . .
H12A H 0.756399 0.235349 -0.026452 0.056 Uiso 1 1 calc R U . . .
H12B H 0.599228 0.204460 -0.052462 0.056 Uiso 1 1 calc R U . . .
C13 C 0.4466(6) 0.2956(3) -0.1537(3) 0.0563(17) Uani 1 1 d . . . . .
H13A H 0.414993 0.314457 -0.200734 0.068 Uiso 1 1 calc R U . . .
H13B H 0.391054 0.253300 -0.158003 0.068 Uiso 1 1 calc R U . . .
C14 C 0.4204(6) 0.3480(3) -0.1094(3) 0.0501(16) Uani 1 1 d . . . . .
H14 H 0.316320 0.359787 -0.131630 0.060 Uiso 1 1 calc R U . . .
C15 C 0.5064(6) 0.4125(3) -0.1014(3) 0.0568(17) Uani 1 1 d . . . . .
H15A H 0.487785 0.446336 -0.072771 0.068 Uiso 1 1 calc R U . . .
H15B H 0.477227 0.433178 -0.147456 0.068 Uiso 1 1 calc R U . . .
C16 C 0.4662(6) 0.3173(3) -0.0372(3) 0.0469(15) Uani 1 1 d . . . . .
H16A H 0.408589 0.275660 -0.041752 0.056 Uiso 1 1 calc R U . . .
H16B H 0.447413 0.351005 -0.008492 0.056 Uiso 1 1 calc R U . . .
C17 C 0.8869(5) 0.3008(3) 0.2652(3) 0.0365(13) Uani 1 1 d . . . . .
C18 C 1.0352(5) 0.3103(3) 0.2699(3) 0.0487(16) Uani 1 1 d . . . . .
H18A H 1.027090 0.338995 0.230869 0.058 Uiso 1 1 calc R U . . .
H18B H 1.074436 0.264985 0.266843 0.058 Uiso 1 1 calc R U . . .
C19 C 1.1366(6) 0.3452(3) 0.3394(3) 0.0537(16) Uani 1 1 d . . . . .
H19 H 1.233486 0.349999 0.342562 0.064 Uiso 1 1 calc R U . . .
C20 C 1.0775(6) 0.4169(3) 0.3401(3) 0.0533(16) Uani 1 1 d . . . . .
H20A H 1.142948 0.441427 0.383057 0.064 Uiso 1 1 calc R U . . .
H20B H 1.069444 0.443881 0.300005 0.064 Uiso 1 1 calc R U . . .
C21 C 0.9307(6) 0.4091(3) 0.3362(3) 0.0490(15) Uani 1 1 d . . . . .
H21 H 0.891999 0.455580 0.337668 0.059 Uiso 1 1 calc R U . . .
C22 C 0.8289(6) 0.3732(3) 0.2685(3) 0.0465(15) Uani 1 1 d . . . . .
H22A H 0.819390 0.401030 0.228607 0.056 Uiso 1 1 calc R U . . .
H22B H 0.733141 0.368836 0.265519 0.056 Uiso 1 1 calc R U . . .
C23 C 1.1493(6) 0.3032(3) 0.4001(3) 0.0628(17) Uani 1 1 d . . . . .
H23A H 1.214921 0.326260 0.444097 0.075 Uiso 1 1 calc R U . . .
H23B H 1.188684 0.257254 0.399494 0.075 Uiso 1 1 calc R U . . .
C24 C 1.0026(6) 0.2960(3) 0.3953(3) 0.0535(16) Uani 1 1 d . . . . .
H24 H 1.010145 0.268315 0.435403 0.064 Uiso 1 1 calc R U . . .
C25 C 0.9437(6) 0.3671(3) 0.3970(3) 0.0521(16) Uani 1 1 d . . . . .
H25A H 0.848758 0.362597 0.394948 0.063 Uiso 1 1 calc R U . . .
H25B H 1.008527 0.390583 0.440802 0.063 Uiso 1 1 calc R U . . .
C26 C 0.9033(6) 0.2601(3) 0.3285(3) 0.0497(16) Uani 1 1 d . . . . .
H26A H 0.808270 0.254332 0.326163 0.060 Uiso 1 1 calc R U . . .
H26B H 0.941404 0.213789 0.327792 0.060 Uiso 1 1 calc R U . . .
C27 C 0.5498(5) 0.1056(3) 0.1332(3) 0.0341(13) Uani 1 1 d . . . . .
C28 C 0.4425(6) 0.1194(3) 0.1604(3) 0.0488(15) Uani 1 1 d . . . . .
H28A H 0.493024 0.140230 0.207125 0.059 Uiso 1 1 calc R U . . .
H28B H 0.369383 0.152415 0.129452 0.059 Uiso 1 1 calc R U . . .
C29 C 0.3696(6) 0.0534(3) 0.1643(3) 0.0512(16) Uani 1 1 d . . . . .
H29 H 0.301385 0.063572 0.182784 0.061 Uiso 1 1 calc R U . . .
C30 C 0.4811(7) 0.0025(3) 0.2113(3) 0.0553(16) Uani 1 1 d . . . . .
H30A H 0.433606 -0.040195 0.214430 0.066 Uiso 1 1 calc R U . . .
H30B H 0.534203 0.022155 0.258473 0.066 Uiso 1 1 calc R U . . .
C31 C 0.5851(6) -0.0141(3) 0.1833(3) 0.0425(14) Uani 1 1 d . . . . .
H31 H 0.657701 -0.048031 0.214437 0.051 Uiso 1 1 calc R U . . .
C32 C 0.6601(6) 0.0523(3) 0.1808(3) 0.0417(14) Uani 1 1 d . . . . .
H32A H 0.728950 0.042187 0.163246 0.050 Uiso 1 1 calc R U . . .
H32B H 0.714063 0.071443 0.228107 0.050 Uiso 1 1 calc R U . . .
C33 C 0.5033(6) -0.0442(3) 0.1107(3) 0.0455(15) Uani 1 1 d . . . . .
H33A H 0.456606 -0.087694 0.112446 0.055 Uiso 1 1 calc R U . . .
H33B H 0.570197 -0.054293 0.092014 0.055 Uiso 1 1 calc R U . . .
C34 C 0.3904(6) 0.0074(3) 0.0638(3) 0.0454(15) Uani 1 1 d . . . . .
H34 H 0.336466 -0.012224 0.016050 0.055 Uiso 1 1 calc R U . . .
C35 C 0.4654(6) 0.0737(3) 0.0611(3) 0.0448(15) Uani 1 1 d . . . . .
H35A H 0.531327 0.063583 0.041851 0.054 Uiso 1 1 calc R U . . .
H35B H 0.393222 0.107014 0.029986 0.054 Uiso 1 1 calc R U . . .
C36 C 0.2882(6) 0.0239(3) 0.0913(3) 0.0542(16) Uani 1 1 d . . . . .
H36A H 0.236972 -0.018346 0.092263 0.065 Uiso 1 1 calc R U . . .
H36B H 0.216644 0.057648 0.060594 0.065 Uiso 1 1 calc R U . . .
C37 C 0.4169(6) 0.3282(3) 0.1310(3) 0.0496(16) Uani 1 1 d D . . . .
H37 H 0.499414 0.300766 0.133933 0.060 Uiso 1 1 calc R U . . .
C38 C -0.0311(6) 0.1497(3) 0.1365(3) 0.0470(15) Uani 1 1 d . . . . .
H38 H -0.115680 0.174963 0.133974 0.056 Uiso 1 1 calc R U . . .
C39 C 0.0059(12) 0.0322(6) 0.3706(6) 0.098(4) Uani 0.666(10) 1 d D U P A 1
H39 H -0.055186 0.063525 0.331611 0.117 Uiso 0.666(10) 1 calc R U P A 1
Cl7 Cl 0.1580(9) 0.0053(5) 0.3646(5) 0.094(2) Uani 0.666(10) 1 d D U P A 1
Cl8 Cl -0.0907(11) -0.0368(6) 0.3764(6) 0.170(4) Uani 0.666(10) 1 d D U P A 1
Cl9 Cl 0.0764(6) 0.0745(3) 0.4505(3) 0.153(3) Uani 0.666(10) 1 d D U P A 1
C39A C 0.054(2) 0.0011(8) 0.4082(10) 0.084(5) Uani 0.334(10) 1 d D U P A 2
H39A H 0.122625 -0.017665 0.454604 0.101 Uiso 0.334(10) 1 calc R U P A 2
Cl7A Cl 0.113(2) 0.0003(12) 0.3450(11) 0.119(6) Uani 0.334(10) 1 d D U P A 2
Cl8A Cl -0.103(2) -0.0475(11) 0.3615(8) 0.130(5) Uani 0.334(10) 1 d D U P A 2
Cl9A Cl -0.0004(17) 0.0853(5) 0.4076(8) 0.134(5) Uani 0.334(10) 1 d D U P A 2

loop_
_atom_site_aniso_label
_atom_site_aniso_U_11
_atom_site_aniso_U_22
_atom_site_aniso_U_33
_atom_site_aniso_U_23
_atom_site_aniso_U_13
_atom_site_aniso_U_12
Cl1 0.0608(11) 0.0763(12) 0.0487(11) -0.0065(9) 0.0193(9) -0.0174(9)
Cl2 0.0802(13) 0.0723(12) 0.0488(11) 0.0012(9) 0.0287(10) -0.0099(10)
Cl3 0.0744(12) 0.0468(9) 0.0601(12) -0.0008(9) 0.0293(10) -0.0057(9)
Cl4 0.0687(12) 0.0638(11) 0.1016(15) -0.0035(11) 0.0517(12) -0.0143(9)
Cl5 0.0766(13) 0.0640(11) 0.0594(12) -0.0111(10) 0.0233(10) -0.0098(10)
Cl6 0.0641(11) 0.0702(12) 0.0560(12) 0.0006(9) 0.0221(10) 0.0057(9)
C1 0.043(4) 0.040(3) 0.038(3) 0.000(3) 0.020(3) 0.002(3)
C2 0.044(4) 0.039(3) 0.042(3) -0.004(3) 0.024(3) -0.009(3)
C3 0.030(3) 0.043(3) 0.039(3) 0.000(3) 0.015(3) 0.004(3)
C4 0.044(4) 0.047(3) 0.028(3) 0.005(3) 0.018(3) -0.001(3)
C5 0.030(3) 0.039(3) 0.034(3) -0.001(3) 0.014(3) -0.003(3)
C6 0.032(3) 0.038(3) 0.031(3) -0.004(3) 0.012(3) -0.002(3)
C7 0.039(3) 0.044(3) 0.031(3) 0.000(3) 0.012(3) -0.008(3)
C8 0.061(4) 0.048(3) 0.043(4) 0.003(3) 0.025(3) -0.009(3)
C9 0.059(4) 0.048(4) 0.040(4) 0.004(3) 0.021(3) -0.016(3)
C10 0.059(4) 0.070(4) 0.045(4) 0.006(3) 0.024(4) -0.007(3)
C11 0.061(4) 0.052(4) 0.040(4) -0.004(3) 0.026(4) -0.003(3)
C12 0.044(4) 0.057(4) 0.040(4) -0.002(3) 0.021(3) -0.001(3)
C13 0.057(4) 0.069(4) 0.037(4) 0.008(3) 0.017(3) -0.006(3)
C14 0.047(4) 0.060(4) 0.041(4) 0.010(3) 0.019(3) 0.003(3)
C15 0.070(4) 0.059(4) 0.043(4) 0.009(3) 0.028(4) 0.002(3)
C16 0.047(4) 0.050(4) 0.039(4) 0.001(3) 0.016(3) -0.004(3)
C17 0.030(3) 0.043(3) 0.034(3) -0.004(3) 0.013(3) -0.004(3)
C18 0.036(3) 0.052(4) 0.053(4) -0.009(3) 0.017(3) -0.003(3)
C19 0.040(4) 0.052(4) 0.062(4) -0.015(3) 0.017(3) -0.004(3)
C20 0.040(3) 0.053(4) 0.058(4) -0.013(3) 0.016(3) -0.011(3)
C21 0.045(4) 0.051(4) 0.045(4) -0.007(3) 0.017(3) -0.001(3)
C22 0.042(4) 0.048(3) 0.047(4) -0.003(3) 0.019(3) -0.001(3)
C23 0.051(4) 0.055(4) 0.057(4) -0.010(3) 0.004(4) -0.004(3)
C24 0.053(4) 0.053(4) 0.037(4) -0.010(3) 0.007(3) -0.008(3)
C25 0.047(4) 0.062(4) 0.042(4) -0.008(3) 0.017(3) -0.002(3)
C26 0.051(4) 0.051(4) 0.035(4) 0.001(3) 0.011(3) -0.001(3)
C27 0.033(3) 0.039(3) 0.026(3) 0.003(2) 0.010(3) -0.002(2)
C28 0.050(4) 0.040(3) 0.063(4) 0.000(3) 0.032(4) 0.003(3)
C29 0.068(4) 0.044(4) 0.064(4) -0.002(3) 0.049(4) -0.001(3)
C30 0.078(5) 0.047(4) 0.049(4) 0.000(3) 0.036(4) -0.013(3)
C31 0.042(4) 0.034(3) 0.039(4) 0.005(3) 0.008(3) 0.004(3)
C32 0.040(4) 0.041(3) 0.034(4) -0.003(3) 0.009(3) -0.001(3)
C33 0.050(4) 0.039(3) 0.046(4) -0.004(3) 0.022(3) -0.008(3)
C34 0.040(3) 0.049(4) 0.036(4) -0.009(3) 0.008(3) -0.009(3)
C35 0.048(4) 0.044(3) 0.039(4) -0.003(3) 0.018(3) -0.015(3)
C36 0.042(4) 0.051(4) 0.071(4) 0.005(3) 0.027(3) 0.004(3)
C37 0.049(4) 0.046(3) 0.047(4) 0.004(3) 0.017(3) 0.001(3)
C38 0.054(4) 0.046(4) 0.046(4) -0.001(3) 0.027(3) -0.004(3)
C39 0.098(8) 0.081(8) 0.090(8) -0.022(7) 0.024(7) 0.007(6)
Cl7 0.101(4) 0.086(4) 0.103(6) 0.032(4) 0.054(4) 0.011(3)
Cl8 0.095(5) 0.193(7) 0.186(9) -0.023(6) 0.035(6) -0.058(4)
Cl9 0.117(4) 0.160(5) 0.101(4) -0.075(4) -0.016(3) 0.043(3)
C39A 0.088(10) 0.076(9) 0.083(11) -0.011(9) 0.037(8) -0.002(8)
Cl7A 0.194(15) 0.102(8) 0.073(8) 0.001(6) 0.072(10) 0.030(10)
Cl8A 0.125(9) 0.166(10) 0.044(5) -0.003(6) -0.004(5) -0.079(8)
Cl9A 0.167(11) 0.093(5) 0.146(11) -0.006(7) 0.076(8) 0.054(6)

loop_
_atom_type_symbol
_atom_type_description
_atom_type_scat_dispersion_real
_atom_type_scat_dispersion_imag
_atom_type_scat_source
C C 0.0033 0.0016 'International Tables Vol C Tables 4.2.6.8 and 6.1.1.4'
H H 0.0000 0.0000 'International Tables Vol C Tables 4.2.6.8 and 6.1.1.4'
Cl Cl 0.1484 0.1585 'International Tables Vol C Tables 4.2.6.8 and 6.1.1.4'

loop_
_geom_angle_atom_site_label_1
_geom_angle_atom_site_label_2
_geom_angle_atom_site_label_3
_geom_angle
C2 C1 C6 117.3(5)
C2 C1 C7 123.5(5)
C6 C1 C7 119.3(5)
C1 C2 C3 122.0(5)
C4 C3 C2 117.8(5)
C4 C3 C17 121.8(5)
C2 C3 C17 120.4(5)
C3 C4 C5 121.8(5)
C6 C5 C4 118.5(5)
C6 C5 C27 122.4(5)
C4 C5 C27 119.0(5)
C5 C6 C1 122.6(5)
C1 C7 C8 114.1(5)
C1 C7 C12 111.7(4)
C8 C7 C12 108.2(4)
C1 C7 C16 108.1(4)
C8 C7 C16 106.9(4)
C12 C7 C16 107.6(4)
C9 C8 C7 111.1(5)
C10 C9 C8 109.5(5)
C10 C9 C15 109.0(5)
C8 C9 C15 109.7(5)
C9 C10 C11 110.2(5)
C10 C11 C13 110.5(5)
C10 C11 C12 108.3(5)
C13 C11 C12 109.7(4)
C11 C12 C7 111.0(4)
C14 C13 C11 109.1(5)
C15 C14 C13 110.5(5)
C15 C14 C16 108.8(5)
C13 C14 C16 109.2(5)
C14 C15 C9 109.8(5)
C14 C16 C7 111.3(4)
C26 C17 C18 108.8(4)
C26 C17 C22 107.9(4)
C18 C17 C22 107.6(4)
C26 C17 C3 112.6(4)
C18 C17 C3 110.1(4)
C22 C17 C3 109.7(4)
C17 C18 C19 109.6(4)
C23 C19 C20 110.6(5)
C23 C19 C18 111.1(5)
C20 C19 C18 108.1(5)
C21 C20 C19 108.6(5)
C25 C21 C20 109.6(5)
C25 C21 C22 109.7(5)
C20 C21 C22 109.6(5)
C21 C22 C17 110.2(5)
C19 C23 C24 108.9(5)
C26 C24 C23 109.7(5)
C26 C24 C25 109.6(5)
C23 C24 C25 109.4(5)
C21 C25 C24 109.8(5)
C24 C26 C17 111.4(5)
C5 C27 C35 112.3(4)
C5 C27 C28 109.9(4)
C35 C27 C28 106.8(4)
C5 C27 C32 110.8(4)
C35 C27 C32 108.2(4)
C28 C27 C32 108.6(4)
C29 C28 C27 111.3(4)
C30 C29 C28 109.6(5)
C30 C29 C36 110.0(5)
C28 C29 C36 108.2(5)
C29 C30 C31 110.2(4)
C33 C31 C30 109.6(5)
C33 C31 C32 109.8(4)
C30 C31 C32 108.7(4)
C31 C32 C27 110.5(4)
C31 C33 C34 109.3(4)
C36 C34 C33 110.8(5)
C36 C34 C35 108.7(5)
C33 C34 C35 108.8(4)
C27 C35 C34 111.5(4)
C34 C36 C29 109.9(4)
Cl2 C37 Cl3 110.7(3)
Cl2 C37 Cl1 110.6(3)
Cl3 C37 Cl1 110.4(3)
Cl4 C38 Cl5 110.2(3)
Cl4 C38 Cl6 110.4(3)
Cl5 C38 Cl6 110.3(3)
Cl8 C39 Cl9 106.4(8)
Cl8 C39 Cl7 111.7(8)
Cl9 C39 Cl7 103.8(7)
Cl9A C39A Cl8A 106.6(14)
Cl9A C39A Cl7A 103.8(13)
Cl8A C39A Cl7A 97.2(13)

loop_
_geom_bond_atom_site_label_1
_geom_bond_atom_site_label_2
_geom_bond_distance
Cl1 C37 1.759(5)
Cl2 C37 1.743(5)
Cl3 C37 1.751(5)
Cl4 C38 1.733(5)
Cl5 C38 1.754(5)
Cl6 C38 1.756(5)
C1 C2 1.388(7)
C1 C6 1.398(7)
C1 C7 1.509(7)
C2 C3 1.413(6)
C3 C4 1.385(7)
C3 C17 1.552(7)
C4 C5 1.393(7)
C5 C6 1.376(6)
C5 C27 1.528(7)
C7 C8 1.536(7)
C7 C12 1.542(7)
C7 C16 1.564(7)
C8 C9 1.526(7)
C9 C10 1.514(7)
C9 C15 1.534(8)
C10 C11 1.515(7)
C11 C13 1.528(7)
C11 C12 1.540(7)
C13 C14 1.520(7)
C14 C15 1.511(7)
C14 C16 1.538(7)
C17 C26 1.532(7)
C17 C18 1.536(7)
C17 C22 1.550(7)
C18 C19 1.547(7)
C19 C23 1.510(7)
C19 C20 1.531(7)
C20 C21 1.525(7)
C21 C25 1.510(7)
C21 C22 1.531(7)
C23 C24 1.514(8)
C24 C26 1.511(7)
C24 C25 1.525(7)
C27 C35 1.531(7)
C27 C28 1.534(7)
C27 C32 1.543(6)
C28 C29 1.521(7)
C29 C30 1.513(7)
C29 C36 1.525(7)
C30 C31 1.526(7)
C31 C33 1.522(7)
C31 C32 1.531(7)
C33 C34 1.528(7)
C34 C36 1.500(7)
C34 C35 1.531(7)
C39 Cl8 1.728(11)
C39 Cl9 1.750(10)
C39 Cl7 1.757(12)
C39A Cl9A 1.734(14)
C39A Cl8A 1.760(15)
C39A Cl7A 1.762(15)
